data_4319214
loop_
_publ_author_name
'F. Albert Cotton'
'Chun Lin'
'Carlos A. Murillo'

_publ_section_title
;
 Connecting Pairs of Dimetal Units To Form Molecular Loops
;
_journal_name_full 'Inorganic Chemistry'
_journal_page_first 472
_journal_page_last 477
_journal_paper_doi 10.1021/ic0010151
_journal_volume 40
_journal_year 2001
_chemical_formula_moiety '[Mo2(DAniF)2]2[O2CH2PhCH2CO2]2.(3.5CH3CN)'
_chemical_formula_sum 'C87 H86.5 Mo4 N11.5 O16'
_chemical_formula_weight 1932.94
_chemical_name_systematic
; 
 ? 
;
_space_group_IT_number 2
_symmetry_cell_setting triclinic
_symmetry_space_group_name_Hall '-P 1'
_symmetry_space_group_name_H-M 'P -1'
_atom_sites_solution_hydrogens geom
_atom_sites_solution_primary direct
_atom_sites_solution_secondary difmap
_audit_creation_method SHELXL-97
_cell_angle_alpha 98.72(1)
_cell_angle_beta 96.98(1)
_cell_angle_gamma 114.92(1)
_cell_formula_units_Z 2
_cell_length_a 16.194(3)
_cell_length_b 17.347(3)
_cell_length_c 17.559(3)
_cell_measurement_reflns_used 238
_cell_measurement_temperature 213(2)
_cell_measurement_theta_max 20.8
_cell_measurement_theta_min 9.0
_cell_volume 4326.1(14)
_computing_cell_refinement MADNES
_computing_data_collection MADNES
_computing_data_reduction PROCOR
_computing_molecular_graphics 'XP (Siemens, 1990)'
_computing_publication_material 'SHELXL-97 (Sheldrick, 1997)'
_computing_structure_refinement 'SHELXL-97 (Sheldrick, 1997)'
_computing_structure_solution 'SHELXS-97 (Sheldrick, 1990)'
_diffrn_ambient_temperature 213(2)
_diffrn_measured_fraction_theta_full 0.946
_diffrn_measured_fraction_theta_max 0.946
_diffrn_measurement_device 'Nonius FAST area detector'
_diffrn_measurement_method 'Ellipsoid-mask fitting'
_diffrn_radiation_monochromator graphite
_diffrn_radiation_source 'fine-focus sealed tube'
_diffrn_radiation_type MoK\a
_diffrn_radiation_wavelength 0.71073
_diffrn_reflns_av_R_equivalents 0.0543
_diffrn_reflns_av_sigmaI/netI 0.0519
_diffrn_reflns_limit_h_max 17
_diffrn_reflns_limit_h_min -17
_diffrn_reflns_limit_k_max 18
_diffrn_reflns_limit_k_min -18
_diffrn_reflns_limit_l_max 17
_diffrn_reflns_limit_l_min -18
_diffrn_reflns_number 20959
_diffrn_reflns_theta_full 22.59
_diffrn_reflns_theta_max 22.59
_diffrn_reflns_theta_min 2.34
_diffrn_standards_number 'None (area detector data)'
_exptl_absorpt_coefficient_mu 0.638
_exptl_absorpt_correction_T_max 0.940
_exptl_absorpt_correction_T_min 0.768
_exptl_absorpt_correction_type multi-scan
_exptl_crystal_colour light-yellow
_exptl_crystal_density_diffrn 1.484
_exptl_crystal_density_meas ?
_exptl_crystal_density_method 'not measured'
_exptl_crystal_description plate
_exptl_crystal_F_000 1970
_exptl_crystal_size_max 0.20
_exptl_crystal_size_mid 0.20
_exptl_crystal_size_min 0.10
_refine_diff_density_max 1.112
_refine_diff_density_min -0.536
_refine_diff_density_rms 0.126
_refine_ls_extinction_method none
_refine_ls_goodness_of_fit_all 1.091
_refine_ls_hydrogen_treatment mixed
_refine_ls_matrix_type full
_refine_ls_number_parameters 1021
_refine_ls_number_reflns 10841
_refine_ls_number_restraints 0
_refine_ls_restrained_S_all 1.091
_refine_ls_R_factor_all 0.0949
_refine_ls_R_factor_obs 0.0702
_refine_ls_shift/esd_max 0.001
_refine_ls_shift/esd_mean 0.000
_refine_ls_structure_factor_coef Fsqd
_refine_ls_weighting_details 'w=1/[\s^2^(Fo^2^)+(0.0442P)^2^+46.8251P] where P=(Fo^2^+2Fc^2^)/3'
_refine_ls_weighting_scheme calc
_refine_ls_wR_factor_all 0.1695
_refine_ls_wR_factor_obs 0.1522
_reflns_number_total 10841
_reflns_threshold_expression >2sigma(I)
_cod_data_source_file ic0010151_2.cif
_cod_data_source_block cmpd_2
_cod_depositor_comments
;
The following automatic conversions were performed:

'_symmetry_cell_setting' value 'Triclinic' changed to 'triclinic'
according to the built-in table from CIF Core dictionary named
'cif_core.dic' version 2.4.1 from 2010-06-29.

Automatic conversion script
Id: cif_fix_values 1646 2011-03-28 12:23:43Z adriana 

The following automatic conversions were performed:

'_exptl_crystal_density_meas' value 'not measured' was changed to '?'
- the value is perceived as not measured.

Automatic conversion script
Id: cif_fix_values 3008 2015-01-20 13:52:24Z robertas 

The following automatic conversions were performed:

'_refine_ls_weighting_scheme' value 'calc
w=1/[\s^2^(Fo^2^)+(0.0442P)^2^+46.8251P] where P=(Fo^2^+2Fc^2^)/3'
was changed to 'calc'. New tag '_refine_ls_weighting_details' was
created. The value of the new tag was set to
'w=1/[\s^2^(Fo^2^)+(0.0442P)^2^+46.8251P] where P=(Fo^2^+2Fc^2^)/3'.

Automatic conversion script
Id: cif_fix_values 3143 2015-03-26 13:38:13Z robertas 
;
_cod_original_cell_volume 4326.1(13)
_cod_original_formula_sum 'C87 H86.50 Mo4 N11.50 O16'
_cod_database_code 4319214
_reflns_number_obs 8702

loop_
_symmetry_equiv_pos_as_xyz
'x, y, z'
'-x, -y, -z'

loop_
_atom_site_label
_atom_site_type_symbol
_atom_site_fract_x
_atom_site_fract_y
_atom_site_fract_z
_atom_site_U_iso_or_equiv
_atom_site_adp_type
_atom_site_occupancy
_atom_site_calc_flag
_atom_site_refinement_flags
_atom_site_disorder_assembly
_atom_site_disorder_group
Mo1 Mo 0.44587(5) 0.69070(5) 0.04187(4) 0.0276(2) Uani 1 d . . .
Mo2 Mo 0.38741(5) 0.65782(5) 0.13884(4) 0.0295(2) Uani 1 d . . .
Mo3 Mo 0.15180(5) 0.22442(5) 0.29962(5) 0.0328(2) Uani 1 d . . .
Mo4 Mo 0.12405(5) 0.09339(5) 0.28775(5) 0.0329(2) Uani 1 d . . .
N1 N 0.5594(5) 0.8077(4) 0.1099(4) 0.0292(17) Uani 1 d . . .
N2 N 0.4948(5) 0.7725(5) 0.2161(4) 0.0350(18) Uani 1 d . . .
N3 N 0.3644(5) 0.7565(4) 0.0142(4) 0.0291(17) Uani 1 d . . .
N4 N 0.3009(5) 0.7222(5) 0.1208(4) 0.0345(18) Uani 1 d . . .
N5 N 0.0121(5) 0.1990(5) 0.2982(4) 0.0348(18) Uani 1 d . . .
N6 N -0.0196(5) 0.0544(5) 0.2861(4) 0.0346(18) Uani 1 d . . .
N7 N 0.1915(5) 0.2523(5) 0.4233(4) 0.0377(19) Uani 1 d . . .
N8 N 0.1600(5) 0.1090(5) 0.4108(4) 0.0362(18) Uani 1 d . . .
O1 O 0.8416(4) 1.0491(4) -0.0065(4) 0.0494(18) Uani 1 d . . .
O2 O 0.4846(9) 0.8931(9) 0.5246(5) 0.122(4) Uani 1 d . . .
O3 O 0.3974(7) 0.9111(7) -0.2439(6) 0.091(3) Uani 1 d . . .
O4 O 0.0462(5) 0.7001(6) 0.3154(5) 0.066(2) Uani 1 d . . .
O5 O -0.0990(5) 0.4590(5) 0.2653(5) 0.070(2) Uani 1 d . . .
O6 O -0.2729(5) -0.2903(4) 0.2661(5) 0.063(2) Uani 1 d . . .
O7 O 0.2604(9) 0.5756(7) 0.5994(6) 0.112(4) Uani 1 d . . .
O8 O 0.1781(7) -0.1641(6) 0.5342(5) 0.082(3) Uani 1 d . . .
O9 O 0.3393(4) 0.5762(3) -0.0357(3) 0.0313(14) Uani 1 d . . .
O10 O 0.2763(4) 0.5396(4) 0.0667(4) 0.0319(14) Uani 1 d . . .
O11 O 0.1218(4) 0.2097(4) 0.1759(3) 0.0333(14) Uani 1 d . . .
O12 O 0.0925(4) 0.0703(4) 0.1622(3) 0.0365(15) Uani 1 d . . .
O13 O 0.5253(4) 0.6206(4) 0.0578(3) 0.0309(14) Uani 1 d . . .
O14 O 0.4610(4) 0.5831(3) 0.1594(3) 0.0261(13) Uani 1 d . . .
O15 O 0.2926(4) 0.2652(4) 0.2885(4) 0.0383(15) Uani 1 d . . .
O16 O 0.2668(4) 0.1271(4) 0.2770(4) 0.0368(15) Uani 1 d . . .
C1 C 0.5604(6) 0.8272(6) 0.1848(6) 0.034(2) Uani 1 d . . .
H1A H 0.6074 0.8799 0.2168 0.041 Uiso 1 calc R . .
C2 C 0.3045(6) 0.7563(6) 0.0589(5) 0.036(2) Uani 1 d . . .
H2A H 0.2641 0.7808 0.0462 0.043 Uiso 1 calc R . .
C3 C -0.0472(6) 0.1163(6) 0.2887(5) 0.036(2) Uani 1 d . . .
H3A H -0.1110 0.1009 0.2837 0.043 Uiso 1 calc R . .
C4 C 0.1877(7) 0.1868(7) 0.4561(6) 0.043(2) Uani 1 d . . .
H4A H 0.2048 0.1960 0.5110 0.051 Uiso 1 calc R . .
C11 C 0.6331(6) 0.8664(5) 0.0791(5) 0.030(2) Uani 1 d . . .
C12 C 0.7228(6) 0.9146(6) 0.1225(5) 0.035(2) Uani 1 d . . .
H12A H 0.7384 0.9068 0.1732 0.041 Uiso 1 calc R . .
C13 C 0.7905(6) 0.9750(6) 0.0912(6) 0.041(2) Uani 1 d . . .
H13A H 0.8512 1.0080 0.1215 0.049 Uiso 1 calc R . .
C14 C 0.7702(6) 0.9871(5) 0.0174(5) 0.031(2) Uani 1 d . . .
C15 C 0.6821(7) 0.9365(6) -0.0279(6) 0.044(2) Uani 1 d . . .
H15A H 0.6680 0.9414 -0.0800 0.053 Uiso 1 calc R . .
C16 C 0.6151(6) 0.8786(6) 0.0037(5) 0.040(2) Uani 1 d . . .
H16A H 0.5545 0.8460 -0.0270 0.048 Uiso 1 calc R . .
C17 C 0.8239(8) 1.0591(7) -0.0852(6) 0.052(3) Uani 1 d . . .
H17A H 0.8794 1.1046 -0.0950 0.078 Uiso 1 calc R . .
H17B H 0.7732 1.0749 -0.0921 0.078 Uiso 1 calc R . .
H17C H 0.8072 1.0045 -0.1219 0.078 Uiso 1 calc R . .
C21 C 0.4928(7) 0.8024(6) 0.2948(5) 0.043(2) Uani 1 d . . .
C22 C 0.5025(7) 0.8857(7) 0.3226(6) 0.052(3) Uani 1 d . . .
H22A H 0.5126 0.9242 0.2886 0.063 Uiso 1 calc R . .
C23 C 0.4977(9) 0.9130(10) 0.3995(7) 0.073(4) Uani 1 d . . .
H23A H 0.5022 0.9688 0.4170 0.087 Uiso 1 calc R . .
C24 C 0.4868(10) 0.8596(10) 0.4484(7) 0.072(4) Uani 1 d . . .
C25 C 0.4729(9) 0.7749(10) 0.4241(7) 0.077(4) Uani 1 d . . .
H25A H 0.4608 0.7367 0.4585 0.093 Uiso 1 calc R . .
C26 C 0.4773(8) 0.7477(8) 0.3459(7) 0.060(3) Uani 1 d . . .
H26A H 0.4694 0.6907 0.3281 0.073 Uiso 1 calc R . .
C27 C 0.471(2) 0.8409(14) 0.5754(10) 0.175(11) Uani 1 d . . .
H27A H 0.4705 0.8720 0.6262 0.263 Uiso 1 calc R . .
H27B H 0.5199 0.8231 0.5811 0.263 Uiso 1 calc R . .
H27C H 0.4111 0.7896 0.5558 0.263 Uiso 1 calc R . .
C31 C 0.3684(6) 0.7948(6) -0.0520(5) 0.032(2) Uani 1 d . . .
C32 C 0.3833(7) 0.7569(6) -0.1206(6) 0.042(2) Uani 1 d . . .
H32A H 0.3876 0.7042 -0.1239 0.050 Uiso 1 calc R . .
C33 C 0.3919(7) 0.7954(7) -0.1845(6) 0.046(3) Uani 1 d . . .
H33A H 0.4028 0.7694 -0.2307 0.055 Uiso 1 calc R . .
C34 C 0.3846(8) 0.8716(9) -0.1801(7) 0.063(3) Uani 1 d . . .
C35 C 0.3707(9) 0.9103(8) -0.1138(7) 0.069(4) Uani 1 d . . .
H35A H 0.3649 0.9623 -0.1113 0.082 Uiso 1 calc R . .
C36 C 0.3649(9) 0.8726(8) -0.0492(7) 0.065(3) Uani 1 d . . .
H36A H 0.3583 0.9013 -0.0022 0.078 Uiso 1 calc R . .
C37 C 0.3210(11) 0.9091(11) -0.2860(9) 0.105(6) Uani 1 d . . .
H37A H 0.3376 0.9382 -0.3287 0.158 Uiso 1 calc R . .
H37B H 0.2951 0.9387 -0.2521 0.158 Uiso 1 calc R . .
H37C H 0.2752 0.8490 -0.3074 0.158 Uiso 1 calc R . .
C41 C 0.2328(7) 0.7166(6) 0.1676(6) 0.039(2) Uani 1 d . . .
C42 C 0.2478(7) 0.7057(7) 0.2433(6) 0.054(3) Uani 1 d . . .
H42A H 0.3024 0.7019 0.2629 0.064 Uiso 1 calc R . .
C43 C 0.1852(8) 0.7001(8) 0.2908(7) 0.062(3) Uani 1 d . . .
H43A H 0.1973 0.6921 0.3420 0.074 Uiso 1 calc R . .
C44 C 0.1046(7) 0.7060(7) 0.2644(6) 0.047(3) Uani 1 d . . .
C45 C 0.0882(7) 0.7162(7) 0.1885(6) 0.047(3) Uani 1 d . . .
H45A H 0.0337 0.7204 0.1694 0.057 Uiso 1 calc R . .
C46 C 0.1513(7) 0.7205(7) 0.1394(6) 0.046(3) Uani 1 d . . .
H46A H 0.1384 0.7261 0.0874 0.055 Uiso 1 calc R . .
C47 C -0.0315(9) 0.7151(10) 0.2912(7) 0.084(4) Uani 1 d . . .
H47A H -0.0675 0.7093 0.3321 0.126 Uiso 1 calc R . .
H47B H -0.0701 0.6727 0.2431 0.126 Uiso 1 calc R . .
H47C H -0.0100 0.7734 0.2818 0.126 Uiso 1 calc R . .
C51 C -0.0213(7) 0.2613(6) 0.2874(6) 0.041(2) Uani 1 d . . .
C52 C -0.1004(7) 0.2432(7) 0.2327(6) 0.051(3) Uani 1 d . . .
H52A H -0.1354 0.1866 0.2010 0.062 Uiso 1 calc R . .
C53 C -0.1283(7) 0.3066(7) 0.2242(7) 0.053(3) Uani 1 d . . .
H53A H -0.1823 0.2927 0.1871 0.064 Uiso 1 calc R . .
C54 C -0.0785(7) 0.3894(7) 0.2691(7) 0.048(3) Uani 1 d . . .
C55 C 0.0008(8) 0.4097(7) 0.3250(7) 0.058(3) Uani 1 d . . .
H55A H 0.0355 0.4664 0.3565 0.070 Uiso 1 calc R . .
C56 C 0.0281(7) 0.3446(7) 0.3333(7) 0.051(3) Uani 1 d . . .
H56A H 0.0813 0.3579 0.3711 0.062 Uiso 1 calc R . .
C57 C -0.1872(8) 0.4380(8) 0.2205(8) 0.072(4) Uani 1 d . . .
H57A H -0.1946 0.4909 0.2216 0.107 Uiso 1 calc R . .
H57B H -0.2354 0.3980 0.2426 0.107 Uiso 1 calc R . .
H57C H -0.1923 0.4109 0.1665 0.107 Uiso 1 calc R . .
C61 C -0.0871(6) -0.0316(6) 0.2819(5) 0.034(2) Uani 1 d . . .
C62 C -0.0870(7) -0.1008(6) 0.2302(6) 0.040(2) Uani 1 d . . .
H62A H -0.0425 -0.0891 0.1983 0.048 Uiso 1 calc R . .
C63 C -0.1501(7) -0.1856(7) 0.2245(7) 0.050(3) Uani 1 d . . .
H63A H -0.1497 -0.2311 0.1882 0.060 Uiso 1 calc R . .
C64 C -0.2148(7) -0.2036(6) 0.2730(6) 0.043(3) Uani 1 d . . .
C65 C -0.2148(7) -0.1367(6) 0.3256(6) 0.044(2) Uani 1 d . . .
H65A H -0.2578 -0.1484 0.3589 0.053 Uiso 1 calc R . .
C66 C -0.1509(7) -0.0515(6) 0.3294(6) 0.045(3) Uani 1 d . . .
H66A H -0.1512 -0.0060 0.3658 0.054 Uiso 1 calc R . .
C67 C -0.3469(8) -0.3104(7) 0.3076(7) 0.064(3) Uani 1 d . . .
H67A H -0.3827 -0.3732 0.2982 0.096 Uiso 1 calc R . .
H67B H -0.3869 -0.2854 0.2893 0.096 Uiso 1 calc R . .
H67C H -0.3214 -0.2864 0.3635 0.096 Uiso 1 calc R . .
C71 C 0.2128(7) 0.3336(6) 0.4721(6) 0.040(2) Uani 1 d . . .
C72 C 0.1861(10) 0.3441(9) 0.5429(7) 0.074(4) Uani 1 d . . .
H72A H 0.1571 0.2952 0.5641 0.089 Uiso 1 calc R . .
C73 C 0.2010(12) 0.4247(10) 0.5830(8) 0.089(5) Uani 1 d . . .
H73A H 0.1808 0.4307 0.6306 0.106 Uiso 1 calc R . .
C74 C 0.2459(9) 0.4963(8) 0.5528(8) 0.067(4) Uani 1 d . . .
C75 C 0.2765(8) 0.4882(8) 0.4856(8) 0.067(3) Uani 1 d . . .
H75A H 0.3089 0.5377 0.4660 0.081 Uiso 1 calc R . .
C76 C 0.2602(8) 0.4077(7) 0.4461(7) 0.054(3) Uani 1 d . . .
H76A H 0.2822 0.4026 0.3994 0.065 Uiso 1 calc R . .
C77 C 0.252(3) 0.6300(16) 0.5690(14) 0.243(19) Uani 1 d . . .
H77A H 0.2648 0.6807 0.6094 0.364 Uiso 1 calc R . .
H77B H 0.1893 0.6066 0.5387 0.364 Uiso 1 calc R . .
H77C H 0.2960 0.6469 0.5344 0.364 Uiso 1 calc R . .
C81 C 0.1634(7) 0.0413(7) 0.4464(5) 0.042(2) Uani 1 d . . .
C82 C 0.2461(7) 0.0453(7) 0.4804(6) 0.051(3) Uani 1 d . . .
H82A H 0.3014 0.0962 0.4850 0.061 Uiso 1 calc R . .
C83 C 0.2504(8) -0.0232(8) 0.5080(6) 0.059(3) Uani 1 d . . .
H83A H 0.3084 -0.0195 0.5294 0.071 Uiso 1 calc R . .
C84 C 0.1677(8) -0.0992(8) 0.5045(6) 0.056(3) Uani 1 d . . .
C85 C 0.0852(9) -0.1027(7) 0.4714(6) 0.057(3) Uani 1 d . . .
H85A H 0.0294 -0.1529 0.4678 0.069 Uiso 1 calc R . .
C86 C 0.0824(7) -0.0340(7) 0.4432(6) 0.051(3) Uani 1 d . . .
H86A H 0.0246 -0.0378 0.4212 0.061 Uiso 1 calc R . .
C87 C 0.0958(11) -0.2426(9) 0.5271(8) 0.090(5) Uani 1 d . . .
H87A H 0.1116 -0.2834 0.5499 0.136 Uiso 1 calc R . .
H87B H 0.0667 -0.2681 0.4719 0.136 Uiso 1 calc R . .
H87C H 0.0530 -0.2299 0.5546 0.136 Uiso 1 calc R . .
C91 C 0.1681(6) 0.3629(5) -0.0328(5) 0.033(2) Uani 1 d . . .
C92 C 0.2222(6) 0.3188(6) -0.0312(5) 0.035(2) Uani 1 d . . .
H92A H 0.2794 0.3417 -0.0474 0.042 Uiso 1 calc R . .
C93 C 0.1931(6) 0.2425(5) -0.0065(5) 0.032(2) Uani 1 d . . .
H93A H 0.2317 0.2145 -0.0052 0.039 Uiso 1 calc R . .
C94 C 0.1111(6) 0.2058(5) 0.0164(5) 0.031(2) Uani 1 d . . .
C95 C 0.0551(7) 0.2484(6) 0.0151(5) 0.040(2) Uani 1 d . . .
H95A H -0.0021 0.2245 0.0311 0.048 Uiso 1 calc R . .
C96 C 0.0831(7) 0.3260(6) -0.0098(6) 0.042(2) Uani 1 d . . .
H96A H 0.0445 0.3540 -0.0110 0.050 Uiso 1 calc R . .
C97 C 0.2757(6) 0.5251(5) -0.0056(6) 0.033(2) Uani 1 d . . .
C98 C 0.1989(6) 0.4461(6) -0.0615(6) 0.039(2) Uani 1 d . . .
H98A H 0.2195 0.4374 -0.1109 0.047 Uiso 1 calc R . .
H98B H 0.1451 0.4578 -0.0732 0.047 Uiso 1 calc R . .
C99 C 0.0792(7) 0.1225(6) 0.0452(5) 0.038(2) Uani 1 d . . .
H99A H 0.0118 0.0882 0.0259 0.046 Uiso 1 calc R . .
H99B H 0.1091 0.0884 0.0225 0.046 Uiso 1 calc R . .
C100 C 0.1000(6) 0.1356(6) 0.1328(5) 0.033(2) Uani 1 d . . .
C101 C 0.5294(6) 0.4522(6) 0.1602(5) 0.033(2) Uani 1 d . . .
C102 C 0.4467(7) 0.3805(6) 0.1228(6) 0.043(2) Uani 1 d . . .
H10A H 0.4144 0.3809 0.0747 0.051 Uiso 1 calc R . .
C103 C 0.4107(6) 0.3086(6) 0.1546(6) 0.040(2) Uani 1 d . . .
H10B H 0.3551 0.2600 0.1275 0.048 Uiso 1 calc R . .
C104 C 0.4559(6) 0.3069(6) 0.2269(6) 0.037(2) Uani 1 d . . .
C105 C 0.5391(7) 0.3774(7) 0.2630(6) 0.048(3) Uani 1 d . . .
H10C H 0.5715 0.3770 0.3111 0.057 Uiso 1 calc R . .
C106 C 0.5764(7) 0.4497(7) 0.2297(6) 0.048(3) Uani 1 d . . .
H10D H 0.6340 0.4969 0.2550 0.057 Uiso 1 calc R . .
C107 C 0.5141(6) 0.5801(5) 0.1133(5) 0.030(2) Uani 1 d . . .
C108 C 0.5691(6) 0.5301(6) 0.1227(6) 0.037(2) Uani 1 d . . .
H10E H 0.6310 0.5706 0.1545 0.045 Uiso 1 calc R . .
H10F H 0.5776 0.5094 0.0705 0.045 Uiso 1 calc R . .
C109 C 0.4161(7) 0.2297(7) 0.2631(7) 0.050(3) Uani 1 d . . .
H10G H 0.4576 0.2414 0.3134 0.060 Uiso 1 calc R . .
H10H H 0.4148 0.1791 0.2285 0.060 Uiso 1 calc R . .
C110 C 0.3168(6) 0.2059(6) 0.2779(6) 0.038(2) Uani 1 d . . .
N1S N 0.1368(7) -0.0595(6) 0.2668(6) 0.064(3) Uiso 1 d . . .
C1S C 0.2042(9) -0.0639(8) 0.2824(7) 0.063(3) Uiso 1 d . . .
C2S C 0.2934(11) -0.0656(10) 0.3039(9) 0.093(4) Uiso 1 d . . .
N2S N 0.2973(12) 0.5419(12) 0.2924(11) 0.141(6) Uiso 1 d . . .
C3S C 0.2780(10) 0.4818(10) 0.2469(9) 0.082(4) Uiso 1 d . . .
C4S C 0.2591(9) 0.4090(9) 0.1897(8) 0.076(4) Uiso 1 d . . .
N3S N -0.0908(12) 0.4118(10) 0.0481(10) 0.127(5) Uiso 1 d . . .
C5S C -0.0192(11) 0.4470(10) 0.0905(9) 0.087(4) Uiso 1 d . . .
C6S C 0.0683(10) 0.4867(9) 0.1440(8) 0.082(4) Uiso 1 d . . .
N4S N 0.5277(17) 0.6486(17) 0.5362(15) 0.093(7) Uiso 0.50 d P . .
C7S C 0.523(2) 0.606(2) 0.475(2) 0.102(10) Uiso 0.50 d P . .
C8S C 0.507(2) 0.523(2) 0.4000(19) 0.096(9) Uiso 0.50 d P . .

loop_
_atom_site_aniso_label
_atom_site_aniso_U_11
_atom_site_aniso_U_22
_atom_site_aniso_U_33
_atom_site_aniso_U_23
_atom_site_aniso_U_13
_atom_site_aniso_U_12
Mo1 0.0285(4) 0.0245(4) 0.0315(4) 0.0056(3) 0.0089(3) 0.0129(3)
Mo2 0.0310(4) 0.0277(4) 0.0321(4) 0.0067(3) 0.0102(3) 0.0143(3)
Mo3 0.0332(5) 0.0313(4) 0.0351(5) 0.0086(3) 0.0100(4) 0.0144(4)
Mo4 0.0346(5) 0.0324(5) 0.0343(5) 0.0110(3) 0.0102(4) 0.0153(4)
N1 0.029(4) 0.023(4) 0.033(4) 0.000(3) 0.007(3) 0.010(3)
N2 0.035(4) 0.040(5) 0.028(4) 0.000(3) 0.008(3) 0.017(4)
N3 0.033(4) 0.023(4) 0.030(4) 0.004(3) 0.010(3) 0.012(3)
N4 0.026(4) 0.036(4) 0.042(5) 0.005(4) 0.022(4) 0.011(3)
N5 0.036(4) 0.030(4) 0.036(4) 0.002(3) 0.009(4) 0.014(4)
N6 0.032(4) 0.032(4) 0.041(5) 0.006(3) 0.010(4) 0.015(4)
N7 0.038(5) 0.036(5) 0.035(4) 0.004(4) 0.007(4) 0.015(4)
N8 0.029(4) 0.040(5) 0.039(5) 0.015(4) 0.007(3) 0.013(4)
O1 0.038(4) 0.054(4) 0.041(4) 0.011(3) 0.006(3) 0.008(3)
O2 0.184(12) 0.172(12) 0.037(5) 0.008(6) 0.033(6) 0.108(10)
O3 0.109(8) 0.139(9) 0.085(7) 0.075(6) 0.051(6) 0.086(7)
O4 0.061(5) 0.095(6) 0.058(5) 0.021(4) 0.032(4) 0.042(5)
O5 0.055(5) 0.055(5) 0.104(7) 0.021(5) 0.001(5) 0.030(4)
O6 0.052(5) 0.037(4) 0.081(6) 0.003(4) 0.015(4) 0.004(4)
O7 0.152(10) 0.083(8) 0.091(8) -0.018(6) -0.005(7) 0.065(7)
O8 0.108(7) 0.071(6) 0.079(6) 0.031(5) 0.000(5) 0.052(6)
O9 0.035(3) 0.023(3) 0.036(3) 0.004(3) 0.006(3) 0.014(3)
O10 0.031(3) 0.031(3) 0.035(4) 0.011(3) 0.010(3) 0.013(3)
O11 0.037(4) 0.029(4) 0.034(3) 0.010(3) 0.011(3) 0.013(3)
O12 0.039(4) 0.036(4) 0.033(3) 0.007(3) 0.010(3) 0.015(3)
O13 0.034(3) 0.025(3) 0.033(3) 0.011(3) 0.012(3) 0.010(3)
O14 0.031(3) 0.033(3) 0.023(3) 0.010(2) 0.013(3) 0.019(3)
O15 0.036(4) 0.033(4) 0.048(4) 0.015(3) 0.010(3) 0.016(3)
O16 0.044(4) 0.035(4) 0.043(4) 0.018(3) 0.015(3) 0.024(3)
C1 0.025(5) 0.031(5) 0.044(6) 0.001(4) 0.011(4) 0.013(4)
C2 0.041(6) 0.037(5) 0.039(6) 0.010(4) 0.015(5) 0.024(5)
C3 0.025(5) 0.044(6) 0.039(6) 0.010(4) 0.006(4) 0.016(5)
C4 0.044(6) 0.050(7) 0.031(5) 0.001(5) 0.006(5) 0.021(5)
C11 0.026(5) 0.018(4) 0.039(5) 0.002(4) 0.003(4) 0.007(4)
C12 0.039(6) 0.049(6) 0.026(5) 0.011(4) 0.013(4) 0.027(5)
C13 0.027(5) 0.043(6) 0.042(6) 0.000(5) 0.000(4) 0.011(5)
C14 0.030(5) 0.025(5) 0.033(5) 0.005(4) 0.004(4) 0.007(4)
C15 0.046(6) 0.046(6) 0.038(6) 0.011(5) 0.013(5) 0.016(5)
C16 0.033(5) 0.045(6) 0.031(5) 0.004(4) -0.001(4) 0.011(5)
C17 0.059(7) 0.048(6) 0.048(7) 0.013(5) 0.012(5) 0.022(6)
C21 0.043(6) 0.049(6) 0.029(5) -0.002(5) 0.013(5) 0.017(5)
C22 0.059(7) 0.054(7) 0.041(6) -0.009(5) 0.011(5) 0.029(6)
C23 0.077(9) 0.092(10) 0.049(8) -0.009(7) 0.006(7) 0.048(8)
C24 0.089(10) 0.097(11) 0.034(7) -0.008(7) 0.011(6) 0.052(9)
C25 0.081(9) 0.111(12) 0.046(8) 0.024(7) 0.033(7) 0.041(9)
C26 0.064(8) 0.067(8) 0.050(7) 0.004(6) 0.016(6) 0.030(6)
C27 0.35(4) 0.18(2) 0.065(11) 0.045(13) 0.101(17) 0.16(2)
C31 0.031(5) 0.038(5) 0.035(5) 0.012(4) 0.008(4) 0.021(4)
C32 0.045(6) 0.042(6) 0.044(6) 0.007(5) 0.011(5) 0.024(5)
C33 0.043(6) 0.064(7) 0.045(6) 0.025(5) 0.021(5) 0.031(5)
C34 0.075(8) 0.099(10) 0.062(8) 0.060(7) 0.038(7) 0.061(8)
C35 0.118(11) 0.074(8) 0.079(9) 0.051(7) 0.061(8) 0.081(9)
C36 0.113(10) 0.083(9) 0.045(7) 0.024(6) 0.044(7) 0.077(8)
C37 0.100(12) 0.130(14) 0.089(11) 0.073(10) 0.012(9) 0.040(11)
C41 0.042(6) 0.044(6) 0.040(6) 0.016(5) 0.006(5) 0.026(5)
C42 0.041(6) 0.076(8) 0.059(7) 0.025(6) 0.019(6) 0.035(6)
C43 0.051(7) 0.085(9) 0.058(7) 0.032(6) 0.019(6) 0.033(7)
C44 0.043(6) 0.065(7) 0.045(6) 0.022(5) 0.027(5) 0.028(5)
C45 0.034(6) 0.069(7) 0.052(7) 0.014(5) 0.024(5) 0.030(5)
C46 0.045(6) 0.057(7) 0.034(6) 0.009(5) 0.007(5) 0.024(5)
C47 0.065(9) 0.133(13) 0.058(8) 0.004(8) 0.025(7) 0.052(9)
C51 0.044(6) 0.036(6) 0.048(6) 0.016(5) 0.017(5) 0.018(5)
C52 0.045(6) 0.043(6) 0.063(7) 0.019(5) 0.003(5) 0.017(5)
C53 0.037(6) 0.057(7) 0.066(7) 0.018(6) 0.006(5) 0.021(6)
C54 0.044(6) 0.040(6) 0.068(7) 0.017(5) 0.012(5) 0.024(5)
C55 0.056(7) 0.041(6) 0.070(8) 0.005(5) -0.010(6) 0.024(6)
C56 0.030(5) 0.050(7) 0.069(7) 0.001(6) 0.001(5) 0.020(5)
C57 0.065(8) 0.062(8) 0.093(10) 0.028(7) 0.009(7) 0.032(7)
C61 0.034(5) 0.039(6) 0.031(5) 0.007(4) 0.006(4) 0.019(5)
C62 0.039(6) 0.045(6) 0.041(6) 0.009(5) 0.009(5) 0.024(5)
C63 0.044(6) 0.038(6) 0.065(7) 0.007(5) 0.010(6) 0.018(5)
C64 0.042(6) 0.024(5) 0.049(6) 0.000(5) -0.004(5) 0.007(5)
C65 0.040(6) 0.044(6) 0.043(6) 0.016(5) 0.010(5) 0.012(5)
C66 0.055(7) 0.039(6) 0.038(6) 0.000(4) 0.009(5) 0.021(5)
C67 0.057(7) 0.042(6) 0.074(8) 0.014(6) 0.006(6) 0.006(6)
C71 0.039(6) 0.044(6) 0.037(6) 0.006(5) 0.000(5) 0.020(5)
C72 0.094(10) 0.072(9) 0.048(7) 0.000(6) 0.023(7) 0.031(8)
C73 0.134(14) 0.080(10) 0.055(8) -0.001(8) 0.030(9) 0.053(10)
C74 0.067(8) 0.057(8) 0.065(9) -0.018(7) -0.006(7) 0.031(7)
C75 0.055(7) 0.063(8) 0.070(9) 0.010(7) 0.001(6) 0.018(6)
C76 0.055(7) 0.040(6) 0.060(7) 0.000(5) 0.009(6) 0.019(5)
C77 0.47(5) 0.15(2) 0.14(2) -0.012(16) -0.06(3) 0.21(3)
C81 0.049(6) 0.053(6) 0.027(5) 0.015(5) 0.008(5) 0.025(5)
C82 0.048(6) 0.045(6) 0.054(7) 0.013(5) 0.002(5) 0.018(5)
C83 0.049(7) 0.087(9) 0.054(7) 0.024(6) 0.006(5) 0.039(7)
C84 0.070(8) 0.065(8) 0.038(6) 0.020(5) 0.009(6) 0.032(7)
C85 0.072(8) 0.044(6) 0.043(6) 0.018(5) 0.005(6) 0.013(6)
C86 0.043(6) 0.053(7) 0.049(6) 0.015(5) -0.001(5) 0.016(5)
C87 0.136(14) 0.071(10) 0.074(9) 0.037(8) 0.023(9) 0.049(10)
C91 0.036(5) 0.028(5) 0.027(5) 0.005(4) 0.001(4) 0.008(4)
C92 0.027(5) 0.041(6) 0.039(5) 0.016(4) 0.012(4) 0.014(4)
C93 0.039(5) 0.030(5) 0.033(5) 0.014(4) 0.005(4) 0.019(4)
C94 0.033(5) 0.019(4) 0.033(5) 0.007(4) 0.005(4) 0.004(4)
C95 0.033(5) 0.038(6) 0.040(6) 0.012(4) 0.002(4) 0.007(5)
C96 0.039(6) 0.041(6) 0.043(6) 0.009(5) 0.004(5) 0.017(5)
C97 0.031(5) 0.025(5) 0.049(7) 0.016(4) 0.012(5) 0.015(4)
C98 0.033(5) 0.040(6) 0.042(6) 0.014(4) 0.000(4) 0.015(5)
C99 0.042(6) 0.039(6) 0.038(6) 0.007(4) 0.008(4) 0.022(5)
C100 0.032(5) 0.031(5) 0.031(5) 0.013(4) 0.006(4) 0.009(4)
C101 0.033(5) 0.032(5) 0.042(6) 0.011(4) 0.010(4) 0.022(4)
C102 0.037(6) 0.051(6) 0.034(5) 0.009(5) 0.005(5) 0.015(5)
C103 0.029(5) 0.042(6) 0.044(6) 0.011(5) 0.010(4) 0.011(5)
C104 0.034(5) 0.035(5) 0.053(6) 0.016(5) 0.020(5) 0.021(5)
C105 0.040(6) 0.056(7) 0.052(6) 0.025(5) -0.002(5) 0.025(5)
C106 0.031(5) 0.045(6) 0.060(7) 0.017(5) -0.004(5) 0.012(5)
C107 0.026(5) 0.022(5) 0.040(5) 0.004(4) 0.007(4) 0.009(4)
C108 0.031(5) 0.042(6) 0.042(6) 0.007(4) 0.005(4) 0.021(4)
C109 0.039(6) 0.051(6) 0.065(7) 0.029(6) 0.022(5) 0.019(5)
C110 0.038(5) 0.036(6) 0.044(6) 0.020(5) 0.011(4) 0.016(5)

loop_
_atom_type_symbol
_atom_type_description
_atom_type_scat_dispersion_real
_atom_type_scat_dispersion_imag
_atom_type_scat_source
C C 0.0033 0.0016 'International Tables Vol C Tables 4.2.6.8 and 6.1.1.4'
H H 0.0000 0.0000 'International Tables Vol C Tables 4.2.6.8 and 6.1.1.4'
N N 0.0061 0.0033 'International Tables Vol C Tables 4.2.6.8 and 6.1.1.4'
O O 0.0106 0.0060 'International Tables Vol C Tables 4.2.6.8 and 6.1.1.4'
Mo Mo -1.6832 0.6857 'International Tables Vol C Tables 4.2.6.8 and 6.1.1.4'

loop_
_geom_angle_atom_site_label_1
_geom_angle_atom_site_label_2
_geom_angle_atom_site_label_3
_geom_angle
_geom_angle_site_symmetry_1
_geom_angle_site_symmetry_3
_geom_angle_publ_flag
Mo2 Mo1 O9 92.10(16) . . y
Mo2 Mo1 N1 93.6(2) . . y
O9 Mo1 N1 174.3(3) . . y
Mo2 Mo1 O13 91.55(15) . . y
O9 Mo1 O13 88.6(2) . . y
N1 Mo1 O13 90.5(2) . . y
Mo2 Mo1 N3 92.69(19) . . y
O9 Mo1 N3 87.9(2) . . y
N1 Mo1 N3 92.6(3) . . y
O13 Mo1 N3 174.6(2) . . y
Mo1 Mo2 N2 91.8(2) . . y
Mo1 Mo2 O14 91.99(15) . . y
N2 Mo2 O14 92.3(2) . . y
Mo1 Mo2 O10 91.43(16) . . y
N2 Mo2 O10 176.7(3) . . y
O14 Mo2 O10 87.1(2) . . y
Mo1 Mo2 N4 92.49(19) . . y
N2 Mo2 N4 91.6(3) . . y
O14 Mo2 N4 174.0(2) . . y
O10 Mo2 N4 88.8(2) . . y
Mo4 Mo3 N7 93.1(2) . . y
Mo4 Mo3 N5 94.0(2) . . y
N7 Mo3 N5 95.1(3) . . y
Mo4 Mo3 O11 91.92(16) . . y
N7 Mo3 O11 174.1(3) . . y
N5 Mo3 O11 87.6(3) . . y
Mo4 Mo3 O15 93.52(17) . . y
N7 Mo3 O15 91.0(3) . . y
N5 Mo3 O15 170.1(3) . . y
O11 Mo3 O15 85.7(2) . . y
Mo3 Mo4 N8 92.1(2) . . y
Mo3 Mo4 N6 91.81(19) . . y
N8 Mo4 N6 94.2(3) . . y
Mo3 Mo4 O12 91.63(16) . . y
N8 Mo4 O12 175.4(3) . . y
N6 Mo4 O12 88.4(3) . . y
Mo3 Mo4 O16 89.97(16) . . y
N8 Mo4 O16 91.1(3) . . y
N6 Mo4 O16 174.3(3) . . y
O12 Mo4 O16 86.2(2) . . y
C1 N1 C11 118.4(7) . . ?
C1 N1 Mo1 116.8(6) . . ?
C11 N1 Mo1 124.8(5) . . ?
C1 N2 C21 117.1(8) . . ?
C1 N2 Mo2 117.6(6) . . ?
C21 N2 Mo2 124.3(6) . . ?
C2 N3 C31 119.7(7) . . ?
C2 N3 Mo1 117.3(6) . . ?
C31 N3 Mo1 122.8(6) . . ?
C2 N4 C41 121.4(8) . . ?
C2 N4 Mo2 116.9(6) . . ?
C41 N4 Mo2 121.0(6) . . ?
C3 N5 C51 119.9(8) . . ?
C3 N5 Mo3 115.6(6) . . ?
C51 N5 Mo3 122.6(6) . . ?
C3 N6 C61 118.0(7) . . ?
C3 N6 Mo4 116.6(6) . . ?
C61 N6 Mo4 125.4(6) . . ?
C4 N7 C71 119.3(8) . . ?
C4 N7 Mo3 117.2(6) . . ?
C71 N7 Mo3 123.2(6) . . ?
C4 N8 C81 118.4(8) . . ?
C4 N8 Mo4 118.3(6) . . ?
C81 N8 Mo4 123.0(6) . . ?
C14 O1 C17 117.3(7) . . ?
C27 O2 C24 117.8(14) . . ?
C37 O3 C34 116.3(10) . . ?
C44 O4 C47 117.0(9) . . ?
C54 O5 C57 116.0(9) . . ?
C64 O6 C67 117.2(8) . . ?
C77 O7 C74 120.0(16) . . ?
C84 O8 C87 116.8(10) . . ?
C97 O9 Mo1 117.0(6) . . ?
C97 O10 Mo2 117.1(5) . . ?
C100 O11 Mo3 117.8(5) . . ?
C100 O12 Mo4 116.8(5) . . ?
C107 O13 Mo1 117.3(5) . . ?
C107 O14 Mo2 116.8(5) . . ?
C110 O15 Mo3 115.1(6) . . ?
C110 O16 Mo4 115.8(6) . . ?
N1 C1 N2 120.0(8) . . ?
N4 C2 N3 120.4(8) . . ?
N5 C3 N6 121.9(8) . . ?
N8 C4 N7 119.3(9) . . ?
C12 C11 C16 117.4(8) . . ?
C12 C11 N1 122.5(8) . . ?
C16 C11 N1 120.0(7) . . ?
C11 C12 C13 119.9(8) . . ?
C14 C13 C12 121.4(8) . . ?
C13 C14 O1 116.2(8) . . ?
C13 C14 C15 119.2(8) . . ?
O1 C14 C15 124.6(8) . . ?
C16 C15 C14 119.3(9) . . ?
C15 C16 C11 122.7(9) . . ?
C26 C21 C22 117.7(10) . . ?
C26 C21 N2 120.2(9) . . ?
C22 C21 N2 122.1(9) . . ?
C23 C22 C21 121.2(12) . . ?
C24 C23 C22 119.5(13) . . ?
C23 C24 C25 122.4(12) . . ?
C23 C24 O2 115.4(13) . . ?
C25 C24 O2 122.1(14) . . ?
C24 C25 C26 117.5(12) . . ?
C21 C26 C25 121.6(12) . . ?
C36 C31 C32 117.4(9) . . ?
C36 C31 N3 122.4(8) . . ?
C32 C31 N3 120.0(8) . . ?
C31 C32 C33 120.9(9) . . ?
C34 C33 C32 119.7(10) . . ?
C35 C34 C33 120.7(9) . . ?
C35 C34 O3 120.5(11) . . ?
C33 C34 O3 118.7(11) . . ?
C34 C35 C36 119.3(10) . . ?
C31 C36 C35 121.9(10) . . ?
C42 C41 C46 118.3(9) . . ?
C42 C41 N4 119.2(8) . . ?
C46 C41 N4 122.5(8) . . ?
C43 C42 C41 121.6(10) . . ?
C42 C43 C44 120.9(10) . . ?
O4 C44 C45 124.7(9) . . ?
O4 C44 C43 117.2(9) . . ?
C45 C44 C43 118.1(9) . . ?
C44 C45 C46 121.1(9) . . ?
C41 C46 C45 119.9(9) . . ?
C56 C51 C52 118.0(9) . . ?
C56 C51 N5 118.2(9) . . ?
C52 C51 N5 123.9(9) . . ?
C53 C52 C51 121.1(10) . . ?
C54 C53 C52 120.7(10) . . ?
C53 C54 O5 126.0(9) . . ?
C53 C54 C55 119.8(10) . . ?
O5 C54 C55 114.3(9) . . ?
C54 C55 C56 119.0(10) . . ?
C51 C56 C55 121.5(10) . . ?
C66 C61 C62 117.4(9) . . ?
C66 C61 N6 123.1(8) . . ?
C62 C61 N6 119.4(8) . . ?
C63 C62 C61 121.8(9) . . ?
C62 C63 C64 119.5(9) . . ?
C65 C64 O6 124.3(10) . . ?
C65 C64 C63 119.8(9) . . ?
O6 C64 C63 115.9(9) . . ?
C64 C65 C66 119.5(10) . . ?
C61 C66 C65 122.1(9) . . ?
C76 C71 C72 117.1(10) . . ?
C76 C71 N7 118.1(9) . . ?
C72 C71 N7 124.8(10) . . ?
C73 C72 C71 121.3(13) . . ?
C72 C73 C74 119.1(13) . . ?
C75 C74 C73 120.6(12) . . ?
C75 C74 O7 124.6(14) . . ?
C73 C74 O7 114.7(13) . . ?
C74 C75 C76 119.4(12) . . ?
C75 C76 C71 122.3(12) . . ?
C82 C81 C86 117.5(9) . . ?
C82 C81 N8 121.5(9) . . ?
C86 C81 N8 120.8(8) . . ?
C81 C82 C83 121.7(10) . . ?
C82 C83 C84 120.1(10) . . ?
C85 C84 O8 125.5(11) . . ?
C85 C84 C83 118.1(10) . . ?
O8 C84 C83 116.4(10) . . ?
C84 C85 C86 120.9(11) . . ?
C85 C86 C81 121.6(10) . . ?
C92 C91 C96 117.8(8) . . ?
C92 C91 C98 120.7(8) . . ?
C96 C91 C98 121.4(8) . . ?
C93 C92 C91 120.5(8) . . ?
C94 C93 C92 122.6(8) . . ?
C93 C94 C95 118.2(8) . . ?
C93 C94 C99 122.9(8) . . ?
C95 C94 C99 118.9(8) . . ?
C96 C95 C94 120.3(9) . . ?
C95 C96 C91 120.6(9) . . ?
O10 C97 O9 122.4(8) . . ?
O10 C97 C98 121.2(8) . . ?
O9 C97 C98 116.4(9) . . ?
C97 C98 C91 115.4(7) . . ?
C100 C99 C94 114.3(8) . . ?
O11 C100 O12 121.7(8) . . ?
O11 C100 C99 119.6(8) . . ?
O12 C100 C99 118.6(8) . . ?
C106 C101 C102 118.5(9) . . ?
C106 C101 C108 121.2(8) . . ?
C102 C101 C108 120.2(8) . . ?
C103 C102 C101 121.1(9) . . ?
C102 C103 C104 120.7(9) . . ?
C105 C104 C103 118.0(8) . . ?
C105 C104 C109 120.9(9) . . ?
C103 C104 C109 121.1(9) . . ?
C104 C105 C106 121.1(9) . . ?
C101 C106 C105 120.4(9) . . ?
O14 C107 O13 122.3(8) . . ?
O14 C107 C108 121.1(8) . . ?
O13 C107 C108 116.6(8) . . ?
C107 C108 C101 117.3(8) . . ?
C104 C109 C110 114.8(8) . . ?
O15 C110 O16 125.5(9) . . ?
O15 C110 C109 117.9(8) . . ?
O16 C110 C109 116.6(8) . . ?
N1S C1S C2S 177.6(14) . . ?
N2S C3S C4S 176.8(19) . . ?
N3S C5S C6S 177.2(18) . . ?
N4S C7S C8S 164(3) . . ?

loop_
_geom_bond_atom_site_label_1
_geom_bond_atom_site_label_2
_geom_bond_distance
_geom_bond_site_symmetry_2
_geom_bond_publ_flag
Mo1 Mo2 2.0862(11) . y
Mo1 O9 2.121(6) . y
Mo1 N1 2.124(7) . y
Mo1 O13 2.131(6) . y
Mo1 N3 2.135(7) . y
Mo2 N2 2.125(7) . y
Mo2 O14 2.139(5) . y
Mo2 O10 2.143(6) . y
Mo2 N4 2.152(7) . y
Mo3 Mo4 2.0940(12) . y
Mo3 N7 2.107(7) . y
Mo3 N5 2.111(7) . y
Mo3 O11 2.119(6) . y
Mo3 O15 2.128(6) . y
Mo4 N8 2.112(7) . y
Mo4 N6 2.127(7) . y
Mo4 O12 2.138(6) . y
Mo4 O16 2.173(6) . y
N1 C1 1.305(11) . ?
N1 C11 1.434(11) . ?
N2 C1 1.335(11) . ?
N2 C21 1.409(11) . ?
N3 C2 1.319(11) . ?
N3 C31 1.419(11) . ?
N4 C2 1.309(11) . ?
N4 C41 1.434(12) . ?
N5 C3 1.317(11) . ?
N5 C51 1.423(12) . ?
N6 C3 1.323(11) . ?
N6 C61 1.414(11) . ?
N7 C4 1.334(12) . ?
N7 C71 1.413(12) . ?
N8 C4 1.316(12) . ?
N8 C81 1.430(12) . ?
O1 C14 1.371(10) . ?
O1 C17 1.428(11) . ?
O2 C27 1.34(2) . ?
O2 C24 1.385(14) . ?
O3 C37 1.346(16) . ?
O3 C34 1.392(12) . ?
O4 C44 1.363(12) . ?
O4 C47 1.417(14) . ?
O5 C54 1.389(12) . ?
O5 C57 1.413(13) . ?
O6 C64 1.374(11) . ?
O6 C67 1.422(13) . ?
O7 C77 1.20(2) . ?
O7 C74 1.398(14) . ?
O8 C84 1.373(13) . ?
O8 C87 1.423(16) . ?
O9 C97 1.277(10) . ?
O10 C97 1.254(11) . ?
O11 C100 1.268(10) . ?
O12 C100 1.280(10) . ?
O13 C107 1.272(10) . ?
O14 C107 1.260(10) . ?
O15 C110 1.244(11) . ?
O16 C110 1.258(10) . ?
C11 C12 1.380(12) . ?
C11 C16 1.388(12) . ?
C12 C13 1.399(13) . ?
C13 C14 1.366(13) . ?
C14 C15 1.377(13) . ?
C15 C16 1.376(13) . ?
C21 C26 1.372(15) . ?
C21 C22 1.387(14) . ?
C22 C23 1.385(15) . ?
C23 C24 1.330(18) . ?
C24 C25 1.378(19) . ?
C25 C26 1.402(16) . ?
C31 C36 1.369(14) . ?
C31 C32 1.380(13) . ?
C32 C33 1.383(13) . ?
C33 C34 1.368(15) . ?
C34 C35 1.346(16) . ?
C35 C36 1.386(15) . ?
C41 C42 1.378(14) . ?
C41 C46 1.386(13) . ?
C42 C43 1.371(15) . ?
C43 C44 1.383(15) . ?
C44 C45 1.380(14) . ?
C45 C46 1.401(13) . ?
C51 C56 1.376(14) . ?
C51 C52 1.391(14) . ?
C52 C53 1.373(14) . ?
C53 C54 1.364(14) . ?
C54 C55 1.394(14) . ?
C55 C56 1.395(14) . ?
C61 C66 1.370(13) . ?
C61 C62 1.391(13) . ?
C62 C63 1.371(13) . ?
C63 C64 1.393(14) . ?
C64 C65 1.370(14) . ?
C65 C66 1.387(13) . ?
C71 C76 1.371(14) . ?
C71 C72 1.375(15) . ?
C72 C73 1.372(18) . ?
C73 C74 1.374(19) . ?
C74 C75 1.346(17) . ?
C75 C76 1.361(16) . ?
C81 C82 1.367(14) . ?
C81 C86 1.395(14) . ?
C82 C83 1.373(15) . ?
C83 C84 1.416(16) . ?
C84 C85 1.363(16) . ?
C85 C86 1.375(14) . ?
C91 C92 1.386(13) . ?
C91 C96 1.392(13) . ?
C91 C98 1.503(12) . ?
C92 C93 1.365(12) . ?
C93 C94 1.351(12) . ?
C94 C95 1.392(13) . ?
C94 C99 1.506(12) . ?
C95 C96 1.385(13) . ?
C97 C98 1.498(12) . ?
C99 C100 1.494(12) . ?
C101 C106 1.375(13) . ?
C101 C102 1.381(13) . ?
C101 C108 1.520(12) . ?
C102 C103 1.373(13) . ?
C103 C104 1.396(13) . ?
C104 C105 1.371(13) . ?
C104 C109 1.498(13) . ?
C105 C106 1.396(14) . ?
C107 C108 1.495(12) . ?
C109 C110 1.548(13) . ?
N1S C1S 1.129(14) . ?
C1S C2S 1.462(19) . ?
N2S C3S 1.111(19) . ?
C3S C4S 1.382(19) . ?
N3S C5S 1.152(18) . ?
C5S C6S 1.422(19) . ?
N4S C7S 1.19(4) . ?
C7S C8S 1.70(5) . ?
